data_4512158
loop_
_publ_author_name
'Zhao, Junwei'
'Li, Hailou'
'Li, Yanzhou'
'Li, Chunyang'
'Wang, Zhenling'
'Chen, Lijuan'

_publ_section_title
;
 Rectangle versus Square Oxalate-Connective Tetralanthanide Cluster
 Anchored in Lacunary Lindqvist Isopolytungstates: Syntheses, Structures,
 and Properties
;
_journal_issue 11
_journal_name_full 'Crystal Growth &amp; Design'
_journal_page_first 5495
_journal_paper_doi 10.1021/cg500675g
_journal_volume 14
_journal_year 2014
_chemical_formula_sum 'C8 H120 Ho4 K4 Na16 O148 W20'
_chemical_formula_weight 7446.00
_chemical_name_systematic
; 
 ? 
;
_space_group_IT_number 2
_symmetry_cell_setting triclinic
_symmetry_space_group_name_Hall '-P 1'
_symmetry_space_group_name_H-M 'P -1'
_atom_sites_solution_hydrogens notdet
_atom_sites_solution_primary direct
_atom_sites_solution_secondary difmap
_audit_creation_method SHELXL-97
_cell_angle_alpha 106.232(2)
_cell_angle_beta 92.914(3)
_cell_angle_gamma 95.152(2)
_cell_formula_units_Z 1
_cell_length_a 9.9269(14)
_cell_length_b 19.319(3)
_cell_length_c 19.350(3)
_cell_measurement_reflns_used 12329
_cell_measurement_temperature 296(2)
_cell_measurement_theta_max 25.00
_cell_measurement_theta_min 1.77
_cell_volume 3537.4(9)
_computing_cell_refinement 'Bruker XSCANS'
_computing_data_collection 'Bruker XSCANS'
_computing_data_reduction 'Bruker SHELXTL'
_computing_molecular_graphics 'Bruker SHELXTL'
_computing_publication_material 'Bruker SHELXTL'
_computing_structure_refinement 'SHELXL-97 (Sheldrick, 1997)'
_computing_structure_solution 'SHELXS-97 (Sheldrick, 1990)'
_diffrn_ambient_temperature 296(2)
_diffrn_detector_area_resol_mean none
_diffrn_measured_fraction_theta_full 0.989
_diffrn_measured_fraction_theta_max 0.989
_diffrn_measurement_device_type 'Bruker P4'
_diffrn_measurement_method '\w scans'
_diffrn_radiation_monochromator graphite
_diffrn_radiation_source 'fine-focus sealed tube'
_diffrn_radiation_type MoK\a
_diffrn_radiation_wavelength 0.71073
_diffrn_reflns_av_R_equivalents 0.0363
_diffrn_reflns_av_sigmaI/netI 0.0704
_diffrn_reflns_limit_h_max 11
_diffrn_reflns_limit_h_min -11
_diffrn_reflns_limit_k_max 22
_diffrn_reflns_limit_k_min -22
_diffrn_reflns_limit_l_max 22
_diffrn_reflns_limit_l_min -22
_diffrn_reflns_number 17968
_diffrn_reflns_theta_full 25.00
_diffrn_reflns_theta_max 25.00
_diffrn_reflns_theta_min 1.77
_diffrn_standards_decay_% none
_diffrn_standards_interval_count none
_diffrn_standards_interval_time none
_diffrn_standards_number none
_exptl_absorpt_coefficient_mu 18.687
_exptl_absorpt_correction_T_max 0.1110
_exptl_absorpt_correction_T_min 0.0485
_exptl_absorpt_correction_type multi-scan
_exptl_absorpt_process_details SADABS
_exptl_crystal_colour yellow
_exptl_crystal_density_diffrn 3.495
_exptl_crystal_density_method 'not measured'
_exptl_crystal_description 'quadrangular prism'
_exptl_crystal_F_000 3352
_exptl_crystal_size_max 0.41
_exptl_crystal_size_mid 0.35
_exptl_crystal_size_min 0.21
_refine_diff_density_max 2.730
_refine_diff_density_min -3.299
_refine_diff_density_rms 0.355
_refine_ls_extinction_coef 0.00023(2)
_refine_ls_extinction_expression Fc^*^=kFc[1+0.001xFc^2^\l^3^/sin(2\q)]^-1/4^
_refine_ls_extinction_method SHELXL
_refine_ls_goodness_of_fit_ref 1.054
_refine_ls_hydrogen_treatment noref
_refine_ls_matrix_type full
_refine_ls_number_parameters 867
_refine_ls_number_reflns 12329
_refine_ls_number_restraints 6
_refine_ls_restrained_S_all 1.056
_refine_ls_R_factor_all 0.0652
_refine_ls_R_factor_gt 0.0471
_refine_ls_shift/su_max 0.002
_refine_ls_shift/su_mean 0.000
_refine_ls_structure_factor_coef Fsqd
_refine_ls_weighting_details 'calc w=1/[\s^2^(Fo^2^)+(0.0629P)^2^+0.0000P] where P=(Fo^2^+2Fc^2^)/3'
_refine_ls_weighting_scheme calc
_refine_ls_wR_factor_gt 0.1184
_refine_ls_wR_factor_ref 0.1256
_reflns_number_gt 9577
_reflns_number_total 12329
_reflns_threshold_expression >2sigma(I)
_cod_data_source_file cg500675g_si_001.cif
_cod_data_source_block 2-Ho
_cod_depositor_comments
;
The following automatic conversions were performed:

'_symmetry_cell_setting' value 'Triclinic' changed to 'triclinic'
according to
/home/saulius/struct/COD-crude-data--automatic-downloads/rss-feeds/ACS/lib/dictionaries/cif_core.dic
dictionary named 'cif_core.dic' version 2.4.2 from 2011-04-26.

Automatic conversion script
Id: cif_fix_values 2827 2014-09-09 07:05:25Z andrius 

 Adding full bibliography for 4512153--4512160.cif.
;
_cod_original_sg_symbol_H-M P-1
_cod_database_code 4512158

loop_
_symmetry_equiv_pos_as_xyz
'x, y, z'
'-x, -y, -z'

loop_
_atom_site_label
_atom_site_type_symbol
_atom_site_fract_x
_atom_site_fract_y
_atom_site_fract_z
_atom_site_U_iso_or_equiv
_atom_site_adp_type
_atom_site_occupancy
_atom_site_symmetry_multiplicity
_atom_site_calc_flag
_atom_site_refinement_flags
W1 W 1.41846(5) 0.68683(3) 1.14101(3) 0.01975(14) Uani 1 1 d .
W2 W 1.62239(6) 0.81141(3) 1.10244(3) 0.02069(14) Uani 1 1 d .
W3 W 1.69810(6) 0.64109(3) 1.06019(3) 0.02124(14) Uani 1 1 d .
W4 W 1.66912(6) 0.64515(3) 1.23169(3) 0.01947(14) Uani 1 1 d .
W5 W 1.87225(5) 0.76931(3) 1.19402(3) 0.02094(14) Uani 1 1 d .
W6 W 1.48557(6) 0.81399(3) 1.80045(3) 0.02081(15) Uani 1 1 d .
W7 W 1.76301(6) 0.76885(3) 1.72310(3) 0.02665(16) Uani 1 1 d .
W8 W 1.58398(7) 0.64755(3) 1.59113(3) 0.02790(16) Uani 1 1 d .
W9 W 1.30669(6) 0.69284(3) 1.66692(3) 0.02241(15) Uani 1 1 d .
W10 W 1.55212(6) 0.64243(3) 1.75978(3) 0.02410(15) Uani 1 1 d .
Ho1 Ho 1.58448(6) 0.83356(3) 1.29658(3) 0.01766(15) Uani 1 1 d .
Ho2 Ho 1.51607(6) 0.83728(3) 1.61844(3) 0.01797(15) Uani 1 1 d .
K1 K 1.4472(4) 0.5379(2) 0.91310(19) 0.0441(10) Uani 1 1 d .
K2 K 1.3984(6) 0.4767(2) 1.6214(2) 0.0691(14) Uani 1 1 d .
Na1 Na 0.9449(6) 0.5040(3) 0.7752(3) 0.0358(15) Uani 1 1 d .
Na2 Na 0.2501(7) 0.6201(4) 0.3702(4) 0.0461(17) Uani 1 1 d .
Na3 Na 0.1788(7) 0.7989(4) 0.4132(4) 0.0525(19) Uani 1 1 d .
Na4 Na 0.9292(10) 0.9371(6) 0.4042(9) 0.095(4) Uani 0.80 1 d P
Na4' Na 0.941(4) 0.952(2) 0.345(2) 0.050(9) Uiso 0.20 1 d P
Na5 Na 1.1346(6) 0.6381(4) 0.9091(3) 0.0438(16) Uani 1 1 d .
Na6 Na 1.0514(8) 0.8111(5) 0.9563(4) 0.062(2) Uani 1 1 d .
Na7 Na 0.2619(12) 0.8656(9) 0.1564(8) 0.049(4) Uani 0.50 1 d P
Na8 Na 0.1415(15) 0.8694(9) 0.7044(10) 0.065(4) Uani 0.50 1 d PU
Na9 Na 0.1060(13) 0.7262(8) -0.1552(7) 0.043(3) Uani 0.50 1 d P
Na10 Na 0.085(3) 1.071(2) 0.378(2) 0.21(2) Uani 0.50 1 d P
O1 O 1.2525(10) 0.6492(6) 1.1153(5) 0.036(3) Uani 1 1 d .
O2 O 1.4051(9) 0.7558(5) 1.2226(5) 0.025(2) Uani 1 1 d .
O3 O 1.4822(9) 0.6215(5) 1.1921(5) 0.022(2) Uani 1 1 d .
O4 O 1.5063(9) 0.6233(5) 1.0590(5) 0.025(2) Uani 1 1 d .
O5 O 1.6496(9) 0.7254(5) 1.1651(5) 0.022(2) Uani 1 1 d .
O6 O 1.4438(9) 0.7570(5) 1.0870(5) 0.024(2) Uani 1 1 d .
O7 O 1.6102(11) 0.8670(6) 1.0473(5) 0.034(3) Uani 1 1 d .
O8 O 1.5825(9) 0.8653(5) 1.1884(5) 0.023(2) Uani 1 1 d .
O9 O 1.8144(9) 0.8252(5) 1.1325(5) 0.025(2) Uani 1 1 d .
O10 O 1.6718(9) 0.7248(6) 1.0298(5) 0.028(2) Uani 1 1 d .
O11 O 1.7317(11) 0.5783(6) 0.9836(6) 0.039(3) Uani 1 1 d .
O12 O 1.8708(10) 0.6886(5) 1.1003(5) 0.031(2) Uani 1 1 d .
O13 O 1.7096(9) 0.5904(5) 1.1312(5) 0.022(2) Uani 1 1 d .
O14 O 1.6903(10) 0.5770(5) 1.2708(5) 0.030(2) Uani 1 1 d .
O15 O 1.6266(9) 0.7173(5) 1.3037(5) 0.022(2) Uani 1 1 d .
O16 O 1.8542(9) 0.6896(5) 1.2355(5) 0.023(2) Uani 1 1 d .
O17 O 2.0446(10) 0.7937(7) 1.2062(6) 0.044(3) Uani 1 1 d .
O18 O 1.8098(9) 0.8272(5) 1.2696(5) 0.024(2) Uani 1 1 d .
O19 O 1.6943(10) 0.8570(6) 1.4165(5) 0.031(2) Uani 1 1 d .
O20 O 1.4308(10) 0.8168(5) 1.3855(5) 0.029(2) Uani 1 1 d .
O21 O 1.4065(9) 0.8229(5) 1.5009(5) 0.027(2) Uani 1 1 d .
O22 O 1.6692(11) 0.8607(6) 1.5315(5) 0.035(3) Uani 1 1 d .
O23 O 1.4475(11) 0.8689(5) 1.8815(5) 0.033(3) Uani 1 1 d .
O24 O 1.4778(10) 0.8693(5) 1.7413(5) 0.027(2) Uani 1 1 d .
O25 O 1.3064(9) 0.7627(5) 1.7606(5) 0.025(2) Uani 1 1 d .
O26 O 1.5365(9) 0.7275(5) 1.6971(5) 0.022(2) Uani 1 1 d .
O27 O 1.5094(9) 0.7247(5) 1.8318(5) 0.025(2) Uani 1 1 d .
O28 O 1.6819(10) 0.8245(6) 1.8062(5) 0.029(2) Uani 1 1 d .
O29 O 1.9358(11) 0.7916(7) 1.7503(7) 0.050(3) Uani 1 1 d .
O30 O 1.7345(9) 0.6890(6) 1.7703(5) 0.031(2) Uani 1 1 d .
O31 O 1.7241(9) 0.8304(5) 1.6729(5) 0.023(2) Uani 1 1 d .
O32 O 1.7607(10) 0.6888(6) 1.6359(6) 0.034(3) Uani 1 1 d .
O33 O 1.6224(12) 0.5793(6) 1.5193(6) 0.043(3) Uani 1 1 d .
O34 O 1.5653(10) 0.7216(5) 1.5528(5) 0.028(2) Uani 1 1 d .
O35 O 1.5880(11) 0.5913(6) 1.6646(6) 0.035(3) Uani 1 1 d .
O36 O 1.3886(10) 0.6264(5) 1.5916(5) 0.029(2) Uani 1 1 d .
O37 O 1.3189(9) 0.7629(5) 1.6217(5) 0.022(2) Uani 1 1 d .
O38 O 1.1361(10) 0.6577(6) 1.6499(6) 0.037(3) Uani 1 1 d .
O39 O 1.3659(9) 0.6275(5) 1.7250(5) 0.026(2) Uani 1 1 d .
O40 O 1.5626(10) 0.5771(5) 1.8051(6) 0.033(3) Uani 1 1 d .
O41 O 1.6866(10) 0.9598(5) 1.3387(6) 0.031(2) Uani 1 1 d .
O42 O 1.4234(9) 0.9209(5) 1.3102(5) 0.027(2) Uani 1 1 d .
O43 O 1.3868(9) 1.0384(5) 1.3407(6) 0.029(2) Uani 1 1 d .
O44 O 1.6474(9) 1.0753(5) 1.3719(5) 0.024(2) Uani 1 1 d .
C1 C 1.4744(14) 0.8300(7) 1.4498(7) 0.018(3) Uani 1 1 d .
C2 C 1.6244(14) 0.8503(8) 1.4669(7) 0.022(3) Uani 1 1 d .
C3 C 1.4586(15) 0.9869(8) 1.3315(7) 0.027(3) Uani 1 1 d .
C4 C 1.6147(14) 1.0099(8) 1.3498(7) 0.023(3) Uani 1 1 d .
O1W O 1.1714(15) 0.5497(7) 0.9675(8) 0.069(4) Uani 1 1 d .
O2W O 1.3690(12) 0.6809(7) 0.9328(6) 0.048(3) Uani 1 1 d .
O3W O 1.0847(11) 0.7218(7) 1.0209(7) 0.046(3) Uani 1 1 d .
O4W O 1.1362(18) 0.4862(10) 1.5874(11) 0.106(6) Uiso 1 1 d .
O5W O 1.5104(11) 0.3450(6) 1.5981(6) 0.037(3) Uani 1 1 d .
O6W O 0.9150(14) 0.5813(9) 0.7007(10) 0.086(6) Uani 1 1 d .
O7W O 1.477(2) 0.9873(10) 1.1603(12) 0.059(6) Uani 0.60 1 d P
O7W' O 1.654(4) 1.010(2) 1.191(2) 0.074(10) Uiso 0.40 1 d P
O8W O 0.1568(12) 0.8832(7) 0.3390(7) 0.054(3) Uani 1 1 d .
O9W O 0.1802(12) 0.7046(7) 0.4736(6) 0.050(3) Uani 1 1 d .
O10W O 0.9826(13) 0.4281(8) 0.8505(9) 0.070(5) Uani 1 1 d .
O11W O 1.2288(16) 1.0570(10) 1.0462(10) 0.090 Uiso 1 1 d .
O12W O 1.2863(13) 0.8522(10) 0.9982(9) 0.083(6) Uani 1 1 d .
O13W O 0.9945(11) 0.4122(7) 0.6693(7) 0.051(3) Uani 1 1 d .
O14W O 0.8993(12) 0.6017(7) 0.8739(7) 0.052(3) Uani 1 1 d .
O15W O 0.2948(11) 0.5415(6) 0.2528(6) 0.038(3) Uani 1 1 d .
O16W O 1.4683(18) 0.9872(10) 1.0325(10) 0.100 Uiso 1 1 d .
O17W O -0.1092(17) 0.7720(10) 0.5323(10) 0.098 Uiso 1 1 d .
O18W O 0.913(2) 0.9808(12) 0.2492(12) 0.123(7) Uiso 1 1 d .
O19W O 1.1919(17) 1.0198(10) 1.2130(10) 0.095 Uiso 1 1 d .
O20W O -0.032(2) 0.6317(14) 0.5293(14) 0.152(9) Uiso 1 1 d .
O21W O 0.8221(15) 0.7573(9) 0.9210(9) 0.074(4) Uiso 1 1 d .
O22W O 0.1324(17) 0.8925(10) 0.5185(10) 0.103(6) Uani 1 1 d .
O23W O 0.9977(13) 0.8999(8) 1.0639(9) 0.070(4) Uani 1 1 d .
O24W O -0.0621(13) 0.7585(11) 0.3910(8) 0.090(6) Uani 1 1 d .
O25W O 1.2401(15) 0.9499(8) 1.0946(12) 0.108(7) Uani 1 1 d .
O26W O 0.2642(18) 0.5401(10) 0.4401(10) 0.100(6) Uiso 1 1 d .
O27W O 1.050(3) 0.9000(17) 0.8878(17) 0.199 Uiso 1 1 d .
O28W O 0.3834(17) 0.9960(10) 0.9311(10) 0.098 Uiso 1 1 d .
O29W O 0.2051(11) 0.7043(6) 0.3002(6) 0.041(3) Uani 1 1 d .
O30W O 1.1901(11) 0.5516(6) 0.7966(6) 0.039(3) Uani 1 1 d .

loop_
_atom_site_aniso_label
_atom_site_aniso_U_11
_atom_site_aniso_U_22
_atom_site_aniso_U_33
_atom_site_aniso_U_23
_atom_site_aniso_U_13
_atom_site_aniso_U_12
W1 0.0192(3) 0.0243(3) 0.0109(3) -0.0007(2) 0.0008(2) -0.0043(2)
W2 0.0283(3) 0.0218(3) 0.0107(3) 0.0032(2) 0.0020(2) 0.0001(2)
W3 0.0257(3) 0.0214(3) 0.0110(3) -0.0039(2) 0.0043(2) -0.0012(2)
W4 0.0282(3) 0.0159(3) 0.0122(3) 0.0004(2) 0.0025(2) 0.0029(2)
W5 0.0188(3) 0.0236(3) 0.0152(3) -0.0013(2) 0.0004(2) -0.0023(2)
W6 0.0319(3) 0.0180(3) 0.0099(3) -0.0001(2) 0.0046(2) 0.0007(2)
W7 0.0240(3) 0.0354(4) 0.0240(3) 0.0137(3) 0.0036(3) 0.0033(3)
W8 0.0497(4) 0.0200(3) 0.0150(3) 0.0028(2) 0.0138(3) 0.0099(3)
W9 0.0272(3) 0.0214(3) 0.0162(3) 0.0038(2) 0.0012(2) -0.0051(2)
W10 0.0360(4) 0.0218(3) 0.0172(3) 0.0077(2) 0.0084(3) 0.0064(3)
Ho1 0.0248(3) 0.0156(3) 0.0100(3) 0.0001(2) 0.0003(3) 0.0008(3)
Ho2 0.0247(3) 0.0155(3) 0.0113(3) 0.0002(2) 0.0031(3) 0.0000(3)
K1 0.061(3) 0.041(2) 0.0233(19) 0.0060(16) -0.0029(18) -0.0180(18)
K2 0.126(4) 0.042(3) 0.030(2) 0.0034(19) 0.004(3) -0.019(3)
Na1 0.034(4) 0.035(4) 0.036(4) 0.009(3) 0.005(3) 0.000(3)
Na2 0.052(4) 0.051(5) 0.034(4) 0.008(3) 0.005(3) 0.012(3)
Na3 0.049(4) 0.055(5) 0.052(5) 0.010(4) 0.001(4) 0.018(4)
Na4 0.046(6) 0.067(8) 0.161(14) 0.021(9) -0.010(7) -0.003(5)
Na5 0.044(4) 0.048(5) 0.031(4) -0.001(3) 0.005(3) -0.002(3)
Na6 0.063(5) 0.067(6) 0.051(5) 0.009(4) 0.006(4) 0.008(4)
Na7 0.026(7) 0.081(11) 0.046(9) 0.031(8) -0.003(6) 0.001(7)
Na8 0.060(7) 0.047(7) 0.100(9) 0.033(7) 0.046(7) 0.002(6)
Na9 0.043(8) 0.063(10) 0.030(7) 0.023(7) 0.016(6) 0.006(7)
Na10 0.13(2) 0.22(4) 0.31(5) 0.15(4) -0.10(3) -0.11(2)
O1 0.027(6) 0.042(7) 0.025(6) -0.005(5) -0.004(5) -0.018(5)
O2 0.029(5) 0.031(6) 0.011(5) 0.000(4) 0.005(4) 0.005(4)
O3 0.023(5) 0.024(6) 0.012(5) -0.003(4) -0.004(4) -0.009(4)
O4 0.017(5) 0.034(6) 0.015(5) 0.001(4) -0.002(4) -0.014(4)
O5 0.024(5) 0.015(5) 0.021(5) -0.003(4) 0.004(4) -0.003(4)
O6 0.023(5) 0.029(6) 0.020(5) 0.008(4) 0.003(4) -0.006(4)
O7 0.051(7) 0.038(7) 0.017(5) 0.013(5) 0.000(5) 0.008(5)
O8 0.034(6) 0.018(5) 0.018(5) 0.006(4) 0.006(4) 0.006(4)
O9 0.021(5) 0.023(6) 0.024(5) 0.001(4) 0.003(4) -0.009(4)
O10 0.026(6) 0.041(7) 0.016(5) 0.009(5) 0.004(4) 0.004(5)
O11 0.049(7) 0.027(7) 0.033(6) -0.006(5) 0.016(5) 0.004(5)
O12 0.032(6) 0.028(6) 0.026(6) -0.001(5) 0.003(5) -0.003(5)
O13 0.032(5) 0.009(5) 0.024(5) 0.003(4) 0.006(4) -0.005(4)
O14 0.048(7) 0.020(6) 0.021(5) 0.001(4) 0.003(5) 0.007(5)
O15 0.028(5) 0.026(6) 0.013(5) 0.006(4) -0.002(4) 0.006(4)
O16 0.021(5) 0.024(6) 0.018(5) 0.003(4) -0.006(4) -0.008(4)
O17 0.027(6) 0.057(8) 0.044(7) 0.007(6) -0.001(5) 0.003(5)
O18 0.024(5) 0.027(6) 0.016(5) -0.002(4) 0.000(4) -0.004(4)
O19 0.037(6) 0.038(7) 0.011(5) 0.003(5) -0.001(5) -0.014(5)
O20 0.036(6) 0.033(6) 0.015(5) 0.004(5) 0.002(5) -0.001(5)
O21 0.027(5) 0.033(6) 0.017(5) 0.002(4) 0.005(4) 0.003(4)
O22 0.046(7) 0.038(7) 0.019(6) 0.010(5) -0.003(5) -0.008(5)
O23 0.060(7) 0.019(6) 0.015(5) -0.006(4) 0.013(5) 0.005(5)
O24 0.046(6) 0.022(6) 0.009(5) -0.002(4) 0.005(4) 0.003(5)
O25 0.032(6) 0.023(6) 0.024(5) 0.010(5) 0.012(5) 0.007(4)
O26 0.026(5) 0.022(6) 0.013(5) -0.004(4) 0.008(4) 0.004(4)
O27 0.032(6) 0.034(6) 0.009(5) 0.011(4) -0.004(4) -0.002(4)
O28 0.035(6) 0.040(7) 0.011(5) 0.007(5) 0.000(4) 0.005(5)
O29 0.034(7) 0.065(9) 0.061(9) 0.034(7) -0.009(6) 0.006(6)
O30 0.028(6) 0.038(7) 0.031(6) 0.017(5) -0.001(5) 0.008(5)
O31 0.024(5) 0.032(6) 0.017(5) 0.013(4) 0.002(4) 0.002(4)
O32 0.034(6) 0.035(7) 0.039(7) 0.012(5) 0.015(5) 0.019(5)
O33 0.087(9) 0.019(6) 0.031(6) 0.010(5) 0.028(6) 0.017(6)
O34 0.045(6) 0.021(6) 0.018(5) 0.004(4) 0.003(5) 0.010(5)
O35 0.056(7) 0.027(6) 0.029(6) 0.012(5) 0.010(5) 0.016(5)
O36 0.030(6) 0.031(6) 0.026(6) 0.009(5) 0.005(5) -0.010(4)
O37 0.023(5) 0.021(5) 0.018(5) 0.004(4) 0.003(4) -0.004(4)
O38 0.025(6) 0.044(7) 0.042(7) 0.019(6) -0.003(5) -0.015(5)
O39 0.032(6) 0.026(6) 0.022(5) 0.012(5) 0.010(4) -0.003(4)
O40 0.051(7) 0.023(6) 0.029(6) 0.011(5) 0.011(5) 0.010(5)
O41 0.028(6) 0.022(6) 0.038(6) 0.000(5) -0.008(5) 0.003(4)
O42 0.027(5) 0.019(6) 0.033(6) 0.006(5) 0.005(5) 0.001(4)
O43 0.022(5) 0.009(5) 0.046(7) -0.007(4) 0.003(5) 0.002(4)
O44 0.038(6) 0.010(5) 0.020(5) -0.003(4) 0.001(4) -0.005(4)
C1 0.036(8) 0.010(7) 0.007(6) -0.002(5) 0.000(6) 0.005(6)
C2 0.034(8) 0.026(8) 0.012(7) 0.011(6) 0.004(6) 0.008(6)
C3 0.040(9) 0.027(9) 0.013(7) 0.006(6) 0.009(7) -0.007(7)
C4 0.023(8) 0.034(10) 0.014(7) 0.011(7) -0.004(6) 0.010(7)
O1W 0.092(11) 0.040(9) 0.070(10) 0.006(7) 0.028(9) -0.001(7)
O2W 0.053(8) 0.063(9) 0.017(6) 0.000(6) -0.005(5) -0.018(6)
O3W 0.039(7) 0.052(8) 0.049(8) 0.022(7) 0.008(6) -0.010(6)
O5W 0.047(7) 0.033(7) 0.026(6) 0.000(5) 0.003(5) 0.001(5)
O6W 0.061(9) 0.095(13) 0.150(16) 0.095(13) 0.052(10) 0.036(9)
O7W 0.101(18) 0.017(11) 0.055(14) 0.003(10) -0.006(13) 0.010(11)
O8W 0.043(7) 0.066(10) 0.049(8) 0.012(7) 0.010(6) 0.001(6)
O9W 0.051(8) 0.064(9) 0.028(7) 0.005(6) -0.001(6) -0.004(6)
O10W 0.053(9) 0.082(11) 0.106(13) 0.063(11) 0.037(8) 0.029(8)
O12W 0.041(8) 0.146(16) 0.092(12) 0.076(12) 0.028(8) 0.020(9)
O13W 0.035(7) 0.049(8) 0.058(9) -0.003(7) 0.010(6) 0.003(6)
O14W 0.044(7) 0.051(9) 0.056(9) 0.007(7) 0.028(7) -0.007(6)
O15W 0.037(6) 0.029(7) 0.041(7) -0.004(5) 0.010(5) 0.005(5)
O22W 0.087(12) 0.118(16) 0.074(12) -0.028(10) -0.020(9) 0.042(11)
O23W 0.054(9) 0.069(11) 0.094(12) 0.036(9) 0.031(8) -0.009(7)
O24W 0.032(8) 0.185(19) 0.050(10) 0.029(11) -0.004(7) 0.007(9)
O25W 0.062(10) 0.038(10) 0.21(2) 0.021(12) 0.017(12) 0.001(7)
O29W 0.049(7) 0.041(7) 0.030(6) 0.004(5) 0.011(6) 0.001(6)
O30W 0.048(7) 0.031(7) 0.040(7) 0.009(5) 0.025(6) 0.002(5)

loop_
_atom_type_symbol
_atom_type_description
_atom_type_scat_dispersion_real
_atom_type_scat_dispersion_imag
_atom_type_scat_source
C C 0.0033 0.0016 'International Tables Vol C Tables 4.2.6.8 and 6.1.1.4'
H H 0.0000 0.0000 'International Tables Vol C Tables 4.2.6.8 and 6.1.1.4'
O O 0.0106 0.0060 'International Tables Vol C Tables 4.2.6.8 and 6.1.1.4'
W W -0.8490 6.8722 'International Tables Vol C Tables 4.2.6.8 and 6.1.1.4'
Ho Ho -0.2175 4.6783 'International Tables Vol C Tables 4.2.6.8 and 6.1.1.4'
K K 0.2009 0.2494 'International Tables Vol C Tables 4.2.6.8 and 6.1.1.4'
Na Na 0.0362 0.0249 'International Tables Vol C Tables 4.2.6.8 and 6.1.1.4'

loop_
_geom_angle_atom_site_label_1
_geom_angle_atom_site_label_2
_geom_angle_atom_site_label_3
_geom_angle
_geom_angle_site_symmetry_1
_geom_angle_site_symmetry_3
O1 W1 O2 103.4(5) . .
O1 W1 O6 103.3(4) . .
O2 W1 O6 92.1(4) . .
O1 W1 O3 101.0(4) . .
O2 W1 O3 92.5(4) . .
O6 W1 O3 153.5(4) . .
O1 W1 O4 98.0(4) . .
O2 W1 O4 158.6(4) . .
O6 W1 O4 83.4(4) . .
O3 W1 O4 82.8(4) . .
O1 W1 O5 173.0(4) . .
O2 W1 O5 83.4(4) . .
O6 W1 O5 77.7(3) . .
O3 W1 O5 77.0(3) . .
O4 W1 O5 75.2(3) . .
O7 W2 O8 104.3(4) . .
O7 W2 O9 102.8(4) . .
O8 W2 O9 92.0(4) . .
O7 W2 O6 103.1(4) . .
O8 W2 O6 90.7(4) . .
O9 W2 O6 152.5(4) . .
O7 W2 O10 98.1(4) . .
O8 W2 O10 157.6(4) . .
O9 W2 O10 83.3(4) . .
O6 W2 O10 83.8(4) . .
O7 W2 O5 172.7(4) . .
O8 W2 O5 82.9(3) . .
O9 W2 O5 75.8(3) . .
O6 W2 O5 77.3(3) . .
O10 W2 O5 74.7(3) . .
O11 W3 O12 103.9(5) . .
O11 W3 O13 102.9(4) . .
O12 W3 O13 86.1(4) . .
O11 W3 O4 102.0(5) . .
O12 W3 O4 154.0(4) . .
O13 W3 O4 87.1(4) . .
O11 W3 O10 104.2(5) . .
O12 W3 O10 86.6(4) . .
O13 W3 O10 152.9(4) . .
O4 W3 O10 88.1(4) . .
O11 W3 O5 179.0(4) . .
O12 W3 O5 76.8(4) . .
O13 W3 O5 76.5(3) . .
O4 W3 O5 77.3(4) . .
O10 W3 O5 76.5(4) . .
O11 W3 K1 54.1(4) . .
O12 W3 K1 155.0(3) . .
O13 W3 K1 108.9(3) . .
O4 W3 K1 49.8(3) . .
O10 W3 K1 87.8(3) . .
O5 W3 K1 125.3(2) . .
O11 W3 K1 76.4(4) . 2_867
O12 W3 K1 123.4(3) . 2_867
O13 W3 K1 41.7(3) . 2_867
O4 W3 K1 62.3(3) . 2_867
O10 W3 K1 149.3(3) . 2_867
O5 W3 K1 102.7(2) . 2_867
K1 W3 K1 67.38(9) . 2_867
O14 W4 O15 103.8(4) . .
O14 W4 O3 101.9(4) . .
O15 W4 O3 91.9(4) . .
O14 W4 O16 102.4(4) . .
O15 W4 O16 92.7(4) . .
O3 W4 O16 153.5(4) . .
O14 W4 O13 96.8(4) . .
O15 W4 O13 159.3(3) . .
O3 W4 O13 83.8(4) . .
O16 W4 O13 82.7(4) . .
O14 W4 O5 172.0(4) . .
O15 W4 O5 84.2(3) . .
O3 W4 O5 78.0(3) . .
O16 W4 O5 76.5(3) . .
O13 W4 O5 75.2(3) . .
O14 W4 K1 72.4(3) . 2_867
O15 W4 K1 148.1(3) . 2_867
O3 W4 K1 59.2(3) . 2_867
O16 W4 K1 119.2(3) . 2_867
O13 W4 K1 40.7(3) . 2_867
O5 W4 K1 101.1(2) . 2_867
O17 W5 O18 103.8(5) . .
O17 W5 O9 102.3(5) . .
O18 W5 O9 92.1(4) . .
O17 W5 O16 101.7(5) . .
O18 W5 O16 91.5(4) . .
O9 W5 O16 154.2(4) . .
O17 W5 O12 97.3(5) . .
O18 W5 O12 158.8(4) . .
O9 W5 O12 84.4(4) . .
O16 W5 O12 83.0(4) . .
O17 W5 O5 172.5(5) . .
O18 W5 O5 83.6(4) . .
O9 W5 O5 77.7(3) . .
O16 W5 O5 77.2(3) . .
O12 W5 O5 75.2(4) . .
O23 W6 O24 104.0(4) . .
O23 W6 O28 104.0(5) . .
O24 W6 O28 91.7(4) . .
O23 W6 O25 101.4(5) . .
O24 W6 O25 91.1(4) . .
O28 W6 O25 153.0(4) . .
O23 W6 O27 98.0(4) . .
O24 W6 O27 158.0(4) . .
O28 W6 O27 83.6(4) . .
O25 W6 O27 83.8(4) . .
O23 W6 O26 172.7(4) . .
O24 W6 O26 83.2(4) . .
O28 W6 O26 76.3(4) . .
O25 W6 O26 77.4(4) . .
O27 W6 O26 74.8(3) . .
O29 W7 O31 104.4(5) . .
O29 W7 O28 101.4(5) . .
O31 W7 O28 91.6(4) . .
O29 W7 O32 103.4(5) . .
O31 W7 O32 92.3(4) . .
O28 W7 O32 153.0(4) . .
O29 W7 O30 96.4(4) . .
O31 W7 O30 159.1(4) . .
O28 W7 O30 83.6(4) . .
O32 W7 O30 83.3(4) . .
O29 W7 O26 171.8(4) . .
O31 W7 O26 83.7(4) . .
O28 W7 O26 77.3(4) . .
O32 W7 O26 76.6(4) . .
O30 W7 O26 75.4(3) . .
O33 W8 O34 103.4(4) . .
O33 W8 O32 101.8(5) . .
O34 W8 O32 92.4(4) . .
O33 W8 O36 102.5(5) . .
O34 W8 O36 92.5(4) . .
O32 W8 O36 153.4(4) . .
O33 W8 O35 96.7(4) . .
O34 W8 O35 159.9(4) . .
O32 W8 O35 83.8(4) . .
O36 W8 O35 82.7(4) . .
O33 W8 O26 171.7(4) . .
O34 W8 O26 85.0(4) . .
O32 W8 O26 77.2(4) . .
O36 W8 O26 77.3(4) . .
O35 W8 O26 74.9(4) . .
O33 W8 K2 76.6(4) . .
O34 W8 K2 144.2(3) . .
O32 W8 K2 123.0(3) . .
O36 W8 K2 53.7(3) . .
O35 W8 K2 41.5(4) . .
O26 W8 K2 96.9(2) . .
O38 W9 O37 103.5(4) . .
O38 W9 O36 101.7(5) . .
O37 W9 O36 92.8(4) . .
O38 W9 O25 101.6(5) . .
O37 W9 O25 92.3(4) . .
O36 W9 O25 154.3(4) . .
O38 W9 O39 97.5(4) . .
O37 W9 O39 158.9(4) . .
O36 W9 O39 82.5(4) . .
O25 W9 O39 83.8(4) . .
O38 W9 O26 172.3(4) . .
O37 W9 O26 84.1(4) . .
O36 W9 O26 77.2(4) . .
O25 W9 O26 78.3(4) . .
O39 W9 O26 74.8(3) . .
O40 W10 O27 103.7(4) . .
O40 W10 O35 102.2(4) . .
O27 W10 O35 154.1(4) . .
O40 W10 O39 102.3(4) . .
O27 W10 O39 87.3(4) . .
O35 W10 O39 86.6(4) . .
O40 W10 O30 104.0(4) . .
O27 W10 O30 87.5(4) . .
O35 W10 O30 86.9(5) . .
O39 W10 O30 153.7(4) . .
O40 W10 O26 178.7(4) . .
O27 W10 O26 77.4(3) . .
O35 W10 O26 76.7(3) . .
O39 W10 O26 77.0(3) . .
O30 W10 O26 76.7(3) . .
O40 W10 K2 78.1(4) . .
O27 W10 K2 142.9(3) . .
O35 W10 K2 44.2(4) . .
O39 W10 K2 56.8(3) . .
O30 W10 K2 128.5(3) . .
O26 W10 K2 100.6(2) . .
O18 Ho1 O8 78.3(3) . .
O18 Ho1 O2 122.2(3) . .
O8 Ho1 O2 75.5(3) . .
O18 Ho1 O15 76.7(3) . .
O8 Ho1 O15 122.8(3) . .
O2 Ho1 O15 76.1(3) . .
O18 Ho1 O42 137.1(3) . .
O8 Ho1 O42 75.8(3) . .
O2 Ho1 O42 83.1(3) . .
O15 Ho1 O42 146.2(3) . .
O18 Ho1 O19 79.7(3) . .
O8 Ho1 O19 145.7(3) . .
O2 Ho1 O19 138.8(3) . .
O15 Ho1 O19 76.4(3) . .
O42 Ho1 O19 104.2(4) . .
O18 Ho1 O20 141.9(3) . .
O8 Ho1 O20 139.8(3) . .
O2 Ho1 O20 78.7(3) . .
O15 Ho1 O20 79.0(3) . .
O42 Ho1 O20 70.9(3) . .
O19 Ho1 O20 66.4(3) . .
O18 Ho1 O41 76.0(3) . .
O8 Ho1 O41 78.8(3) . .
O2 Ho1 O41 143.7(3) . .
O15 Ho1 O41 140.1(3) . .
O42 Ho1 O41 65.9(3) . .
O19 Ho1 O41 70.5(3) . .
O20 Ho1 O41 106.6(4) . .
O18 Ho1 Na4' 39.8(6) . 1_656
O8 Ho1 Na4' 85.3(6) . 1_656
O2 Ho1 Na4' 157.2(6) . 1_656
O15 Ho1 Na4' 105.2(5) . 1_656
O42 Ho1 Na4' 104.2(6) . 1_656
O19 Ho1 Na4' 61.1(6) . 1_656
O20 Ho1 Na4' 124.1(6) . 1_656
O41 Ho1 Na4' 38.4(6) . 1_656
O18 Ho1 Na4 48.1(3) . 1_656
O8 Ho1 Na4 103.7(3) . 1_656
O2 Ho1 Na4 169.5(3) . 1_656
O15 Ho1 Na4 96.1(3) . 1_656
O42 Ho1 Na4 107.0(3) . 1_656
O19 Ho1 Na4 42.7(3) . 1_656
O20 Ho1 Na4 107.0(3) . 1_656
O41 Ho1 Na4 44.1(3) . 1_656
Na4' Ho1 Na4 18.5(5) 1_656 1_656
O31 Ho2 O37 124.1(3) . .
O31 Ho2 O24 77.2(3) . .
O37 Ho2 O24 76.8(3) . .
O31 Ho2 O34 78.2(3) . .
O37 Ho2 O34 76.9(3) . .
O24 Ho2 O34 123.9(3) . .
O31 Ho2 O43 76.8(3) . 2_878
O37 Ho2 O43 141.5(3) . 2_878
O24 Ho2 O43 77.8(3) . 2_878
O34 Ho2 O43 141.6(3) . 2_878
O31 Ho2 O21 140.6(3) . .
O37 Ho2 O21 79.1(3) . .
O24 Ho2 O21 142.2(3) . .
O34 Ho2 O21 77.4(3) . .
O43 Ho2 O21 105.2(3) 2_878 .
O31 Ho2 O44 137.8(3) . 2_878
O37 Ho2 O44 80.7(3) . 2_878
O24 Ho2 O44 76.8(3) . 2_878
O34 Ho2 O44 143.9(3) . 2_878
O43 Ho2 O44 65.7(3) 2_878 2_878
O21 Ho2 O44 70.9(3) . 2_878
O31 Ho2 O22 78.3(3) . .
O37 Ho2 O22 139.4(3) . .
O24 Ho2 O22 143.7(4) . .
O34 Ho2 O22 75.8(3) . .
O43 Ho2 O22 70.9(4) 2_878 .
O21 Ho2 O22 66.1(3) . .
O44 Ho2 O22 105.4(3) 2_878 .
O40 K1 O13 113.4(3) 1_554 2_867
O40 K1 O4 120.9(3) 1_554 .
O13 K1 O4 125.6(3) 2_867 .
O40 K1 O2W 78.0(3) 1_554 .
O13 K1 O2W 128.7(3) 2_867 .
O4 K1 O2W 69.2(3) . .
O40 K1 O1W 132.7(4) 1_554 .
O13 K1 O1W 68.5(3) 2_867 .
O4 K1 O1W 77.5(4) . .
O2W K1 O1W 68.7(3) . .
O40 K1 O11 82.2(3) 1_554 .
O13 K1 O11 131.6(3) 2_867 .
O4 K1 O11 57.2(3) . .
O2W K1 O11 98.7(3) . .
O1W K1 O11 134.1(4) . .
O40 K1 O3 78.3(3) 1_554 2_867
O13 K1 O3 50.5(3) 2_867 2_867
O4 K1 O3 137.8(3) . 2_867
O2W K1 O3 151.5(3) . 2_867
O1W K1 O3 118.9(3) . 2_867
O11 K1 O3 93.4(3) . 2_867
O40 K1 O4 120.4(3) 1_554 2_867
O13 K1 O4 49.6(2) 2_867 2_867
O4 K1 O4 96.7(3) . 2_867
O2W K1 O4 161.5(3) . 2_867
O1W K1 O4 97.1(3) . 2_867
O11 K1 O4 82.5(3) . 2_867
O3 K1 O4 45.8(2) 2_867 2_867
O40 K1 O30W 73.3(3) 1_554 .
O13 K1 O30W 71.3(3) 2_867 .
O4 K1 O30W 126.9(3) . .
O2W K1 O30W 64.6(3) . .
O1W K1 O30W 62.6(3) . .
O11 K1 O30W 152.6(3) . .
O3 K1 O30W 93.6(3) 2_867 .
O4 K1 O30W 120.5(3) 2_867 .
O40 K1 W3 97.6(3) 1_554 .
O13 K1 W3 140.4(2) 2_867 .
O4 K1 W3 30.72(18) . .
O2W K1 W3 80.0(2) . .
O1W K1 W3 108.2(3) . .
O11 K1 W3 27.3(2) . .
O3 K1 W3 118.67(19) 2_867 .
O4 K1 W3 94.00(18) 2_867 .
O30W K1 W3 144.4(2) . .
O40 K1 W3 134.8(3) 1_554 2_867
O13 K1 W3 27.93(19) 2_867 2_867
O4 K1 W3 100.7(2) . 2_867
O2W K1 W3 138.0(3) . 2_867
O1W K1 W3 69.3(3) . 2_867
O11 K1 W3 109.7(2) . 2_867
O3 K1 W3 58.11(16) 2_867 2_867
O4 K1 W3 29.96(15) 2_867 2_867
O30W K1 W3 96.5(2) . 2_867
W3 K1 W3 112.62(9) . 2_867
O40 K1 Na5 96.1(2) 1_554 .
O13 K1 Na5 90.3(2) 2_867 .
O4 K1 Na5 87.5(2) . .
O2W K1 Na5 38.5(3) . .
O1W K1 Na5 37.9(3) . .
O11 K1 Na5 135.1(3) . .
O3 K1 Na5 130.4(2) 2_867 .
O4 K1 Na5 132.8(2) 2_867 .
O30W K1 Na5 39.5(2) . .
W3 K1 Na5 110.96(14) . .
W3 K1 Na5 102.96(13) 2_867 .
O33 K2 O35 111.9(4) 2_868 .
O33 K2 O4W 78.1(5) 2_868 .
O35 K2 O4W 123.9(5) . .
O33 K2 O14 131.5(4) 2_868 2_868
O35 K2 O14 114.8(3) . 2_868
O4W K2 O14 86.5(5) . 2_868
O33 K2 O5W 75.1(3) 2_868 .
O35 K2 O5W 112.2(4) . .
O4W K2 O5W 123.5(5) . .
O14 K2 O5W 76.1(3) 2_868 .
O33 K2 O39 134.8(3) 2_868 .
O35 K2 O39 53.1(3) . .
O4W K2 O39 80.1(5) . .
O14 K2 O39 85.6(3) 2_868 .
O5W K2 O39 148.3(3) . .
O33 K2 O36 86.3(3) 2_868 .
O35 K2 O36 53.1(3) . .
O4W K2 O36 73.9(4) . .
O14 K2 O36 132.8(3) 2_868 .
O5W K2 O36 149.9(3) . .
O39 K2 O36 49.5(3) . .
O33 K2 W10 139.5(3) 2_868 .
O35 K2 W10 29.6(2) . .
O4W K2 W10 111.0(5) . .
O14 K2 W10 89.0(2) 2_868 .
O5W K2 W10 121.7(3) . .
O39 K2 W10 30.97(18) . .
O36 K2 W10 60.8(2) . .
O33 K2 W8 87.3(3) 2_868 .
O35 K2 W8 29.9(2) . .
O4W K2 W8 103.7(4) . .
O14 K2 W8 141.2(3) 2_868 .
O5W K2 W8 123.4(3) . .
O39 K2 W8 60.27(17) . .
O36 K2 W8 30.29(18) . .
W10 K2 W8 52.29(6) . .
O33 K2 Na2 88.5(3) 2_868 2_767
O35 K2 Na2 77.7(3) . 2_767
O4W K2 Na2 157.7(5) . 2_767
O14 K2 Na2 89.2(2) 2_868 2_767
O5W K2 Na2 34.5(3) . 2_767
O39 K2 Na2 121.4(3) . 2_767
O36 K2 Na2 123.6(3) . 2_767
W10 K2 Na2 90.78(15) . 2_767
W8 K2 Na2 93.36(15) . 2_767
O6W Na1 O14W 87.2(6) . .
O6W Na1 O10W 178.1(6) . .
O14W Na1 O10W 92.7(5) . .
O6W Na1 O13W 88.1(6) . .
O14W Na1 O13W 175.2(5) . .
O10W Na1 O13W 91.9(5) . .
O6W Na1 O15W 88.4(5) . 2_666
O14W Na1 O15W 92.7(4) . 2_666
O10W Na1 O15W 93.5(5) . 2_666
O13W Na1 O15W 88.5(4) . 2_666
O6W Na1 O30W 88.7(5) . .
O14W Na1 O30W 88.9(4) . .
O10W Na1 O30W 89.4(5) . .
O13W Na1 O30W 89.6(4) . .
O15W Na1 O30W 176.6(4) 2_666 .
O6W Na1 Na5 93.3(5) . .
O14W Na1 Na5 43.8(3) . .
O10W Na1 Na5 85.4(5) . .
O13W Na1 Na5 135.2(4) . .
O15W Na1 Na5 136.2(3) 2_666 .
O30W Na1 Na5 45.8(3) . .
O6W Na1 Na2 81.2(5) . 2_666
O14W Na1 Na2 135.2(4) . 2_666
O10W Na1 Na2 100.1(5) . 2_666
O13W Na1 Na2 45.1(3) . 2_666
O15W Na1 Na2 44.2(3) 2_666 2_666
O30W Na1 Na2 133.4(3) . 2_666
Na5 Na1 Na2 174.5(2) . 2_666
O26W Na2 O9W 87.4(6) . .
O26W Na2 O5W 87.1(5) . 2_767
O9W Na2 O5W 95.0(5) . 2_767
O26W Na2 O15W 100.2(6) . .
O9W Na2 O15W 170.4(5) . .
O5W Na2 O15W 91.1(4) 2_767 .
O26W Na2 O29W 172.7(6) . .
O9W Na2 O29W 88.7(4) . .
O5W Na2 O29W 99.4(4) 2_767 .
O15W Na2 O29W 83.0(4) . .
O26W Na2 O13W 96.6(6) . 2_666
O9W Na2 O13W 86.4(5) . 2_666
O5W Na2 O13W 176.1(5) 2_767 2_666
O15W Na2 O13W 87.0(4) . 2_666
O29W Na2 O13W 77.0(4) . 2_666
O26W Na2 Na3 131.5(6) . .
O9W Na2 Na3 44.3(3) . .
O5W Na2 Na3 92.5(3) 2_767 .
O15W Na2 Na3 128.2(4) . .
O29W Na2 Na3 45.4(3) . .
O13W Na2 Na3 86.0(4) 2_666 .
O26W Na2 Na1 95.4(6) . 2_666
O9W Na2 Na1 129.9(4) . 2_666
O5W Na2 Na1 135.1(4) 2_767 2_666
O15W Na2 Na1 44.2(3) . 2_666
O29W Na2 Na1 82.4(3) . 2_666
O13W Na2 Na1 43.5(3) 2_666 2_666
Na3 Na2 Na1 117.2(2) . 2_666
O26W Na2 K2 61.1(5) . 2_767
O9W Na2 K2 121.7(4) . 2_767
O5W Na2 K2 41.2(3) 2_767 2_767
O15W Na2 K2 67.5(3) . 2_767
O29W Na2 K2 126.1(3) . 2_767
O13W Na2 K2 140.3(4) 2_666 2_767
Na3 Na2 K2 133.6(2) . 2_767
Na1 Na2 K2 102.62(19) 2_666 2_767
O22W Na3 O9W 95.2(6) . .
O22W Na3 O24W 89.3(6) . .
O9W Na3 O24W 83.4(6) . .
O22W Na3 O29W 174.5(5) . .
O9W Na3 O29W 87.2(4) . .
O24W Na3 O29W 86.1(5) . .
O22W Na3 O8W 89.9(6) . .
O9W Na3 O8W 172.3(6) . .
O24W Na3 O8W 90.9(5) . .
O29W Na3 O8W 87.3(5) . .
O22W Na3 O20 110.7(6) . 1_454
O9W Na3 O20 102.3(4) . 1_454
O24W Na3 O20 158.4(5) . 1_454
O29W Na3 O20 73.5(4) . 1_454
O8W Na3 O20 81.2(4) . 1_454
O22W Na3 O21 75.8(5) . 1_454
O9W Na3 O21 71.0(4) . 1_454
O24W Na3 O21 148.7(5) . 1_454
O29W Na3 O21 109.7(4) . 1_454
O8W Na3 O21 116.0(5) . 1_454
O20 Na3 O21 49.9(3) 1_454 1_454
O22W Na3 C1 92.1(5) . 1_454
O9W Na3 C1 88.0(4) . 1_454
O24W Na3 C1 171.4(6) . 1_454
O29W Na3 C1 92.9(4) . 1_454
O8W Na3 C1 97.6(4) . 1_454
O20 Na3 C1 24.9(3) 1_454 1_454
O21 Na3 C1 25.2(3) 1_454 1_454
O22W Na3 Na2 138.2(5) . .
O9W Na3 Na2 43.3(3) . .
O24W Na3 Na2 90.1(5) . .
O29W Na3 Na2 44.9(3) . .
O8W Na3 Na2 131.9(4) . .
O20 Na3 Na2 80.6(3) 1_454 .
O21 Na3 Na2 83.6(3) 1_454 .
C1 Na3 Na2 83.2(3) 1_454 .
O22W Na3 Na4 57.7(5) . 1_455
O9W Na3 Na4 132.9(4) . 1_455
O24W Na3 Na4 60.9(5) . 1_455
O29W Na3 Na4 117.3(4) . 1_455
O8W Na3 Na4 46.5(4) . 1_455
O20 Na3 Na4 122.4(4) 1_454 1_455
O21 Na3 Na4 126.5(4) 1_454 1_455
C1 Na3 Na4 126.6(4) 1_454 1_455
Na2 Na3 Na4 149.2(3) . 1_455
Na4' Na4 O19 116.9(19) . 1_454
Na4' Na4 O8W 68.9(17) . 1_655
O19 Na4 O8W 126.3(6) 1_454 1_655
Na4' Na4 O41 65.5(17) . 1_454
O19 Na4 O41 61.1(4) 1_454 1_454
O8W Na4 O41 128.5(7) 1_655 1_454
Na4' Na4 O18 62.1(19) . 1_454
O19 Na4 O18 64.2(4) 1_454 1_454
O8W Na4 O18 77.1(5) 1_655 1_454
O41 Na4 O18 61.3(4) 1_454 1_454
Na4' Na4 Na10 52(2) . 1_655
O19 Na4 Na10 152.1(8) 1_454 1_655
O8W Na4 Na10 76.7(10) 1_655 1_655
O41 Na4 Na10 92.8(7) 1_454 1_655
O18 Na4 Na10 113.8(9) 1_454 1_655
Na4' Na4 Na3 107.3(17) . 1_655
O19 Na4 Na3 98.7(4) 1_454 1_655
O8W Na4 Na3 40.0(3) 1_655 1_655
O41 Na4 Na3 145.5(5) 1_454 1_655
O18 Na4 Na3 85.2(4) 1_454 1_655
Na10 Na4 Na3 109.0(8) 1_655 1_655
Na4' Na4 Na4 126(2) . 2_776
O19 Na4 Na4 109.5(7) 1_454 2_776
O8W Na4 Na4 104.8(5) 1_655 2_776
O41 Na4 Na4 120.7(6) 1_454 2_776
O18 Na4 Na4 172.2(7) 1_454 2_776
Na10 Na4 Na4 73.9(8) 1_655 2_776
Na3 Na4 Na4 91.5(4) 1_655 2_776
Na4' Na4 Ho1 80.2(18) . 1_454
O19 Na4 Ho1 36.8(2) 1_454 1_454
O8W Na4 Ho1 112.5(5) 1_655 1_454
O41 Na4 Ho1 37.6(2) 1_454 1_454
O18 Na4 Ho1 35.7(2) 1_454 1_454
Na10 Na4 Ho1 125.3(7) 1_655 1_454
Na3 Na4 Ho1 109.4(3) 1_655 1_454
Na4 Na4 Ho1 140.9(5) 2_776 1_454
Na4 Na4' O18W 167(3) . .
Na4 Na4' Na10 105(2) . 1_655
O18W Na4' Na10 80.0(16) . 1_655
Na4 Na4' O41 87.4(18) . 1_454
O18W Na4' O41 79.3(12) . 1_454
Na10 Na4' O41 115.1(16) 1_655 1_454
Na4 Na4' O8W 84.1(17) . 1_655
O18W Na4' O8W 108.6(16) . 1_655
Na10 Na4' O8W 90.9(15) 1_655 1_655
O41 Na4' O8W 153.9(17) 1_454 1_655
Na4 Na4' O18 93(2) . 1_454
O18W Na4' O18 84.2(15) . 1_454
Na10 Na4' O18 162(2) 1_655 1_454
O41 Na4' O18 69.3(10) 1_454 1_454
O8W Na4' O18 86.4(11) 1_655 1_454
Na4 Na4' Ho1 81.3(18) . 1_454
O18W Na4' Ho1 88.8(13) . 1_454
Na10 Na4' Ho1 151.7(15) 1_655 1_454
O41 Na4' Ho1 36.7(6) 1_454 1_454
O8W Na4' Ho1 117.3(12) 1_655 1_454
O18 Na4' Ho1 34.5(5) 1_454 1_454
Na4 Na4' Na8 128(2) . 2_676
O18W Na4' Na8 44.9(9) . 2_676
Na10 Na4' Na8 53.0(10) 1_655 2_676
O41 Na4' Na8 69.6(8) 1_454 2_676
O8W Na4' Na8 133.6(13) 1_655 2_676
O18 Na4' Na8 118.7(12) 1_454 2_676
Ho1 Na4' Na8 101.4(8) 1_454 2_676
O1W Na5 O2W 88.9(5) . .
O1W Na5 O14W 97.3(5) . .
O2W Na5 O14W 173.2(5) . .
O1W Na5 Na9 176.9(5) . 1_656
O2W Na5 Na9 89.4(5) . 1_656
O14W Na5 Na9 84.2(5) . 1_656
O1W Na5 O3W 91.1(5) . .
O2W Na5 O3W 90.8(4) . .
O14W Na5 O3W 91.7(5) . .
Na9 Na5 O3W 91.5(5) 1_656 .
O1W Na5 O30W 87.7(5) . .
O2W Na5 O30W 88.3(4) . .
O14W Na5 O30W 89.3(5) . .
Na9 Na5 O30W 89.7(4) 1_656 .
O3W Na5 O30W 178.5(5) . .
O1W Na5 Na6 136.8(5) . .
O2W Na5 Na6 90.7(4) . .
O14W Na5 Na6 86.5(4) . .
Na9 Na5 Na6 45.8(4) 1_656 .
O3W Na5 Na6 45.7(3) . .
O30W Na5 Na6 135.5(3) . .
O1W Na5 Na1 87.6(4) . .
O2W Na5 Na1 134.7(4) . .
O14W Na5 Na1 43.6(3) . .
Na9 Na5 Na1 91.8(4) 1_656 .
O3W Na5 Na1 134.4(4) . .
O30W Na5 Na1 46.4(3) . .
Na6 Na5 Na1 121.1(2) . .
O1W Na5 K1 51.6(4) . .
O2W Na5 K1 48.7(3) . .
O14W Na5 K1 134.6(4) . .
Na9 Na5 K1 125.5(4) 1_656 .
O3W Na5 K1 117.4(3) . .
O30W Na5 K1 61.1(3) . .
Na6 Na5 K1 138.9(2) . .
Na1 Na5 K1 96.85(19) . .
O21W Na6 O12W 172.5(6) . .
O21W Na6 O23W 95.3(6) . .
O12W Na6 O23W 86.0(6) . .
O21W Na6 O3W 89.4(5) . .
O12W Na6 O3W 83.1(5) . .
O23W Na6 O3W 92.6(5) . .
O21W Na6 Na9 85.2(6) . 1_656
O12W Na6 Na9 93.9(6) . 1_656
O23W Na6 Na9 177.1(5) . 1_656
O3W Na6 Na9 90.2(5) . 1_656
O21W Na6 O27W 97.0(9) . .
O12W Na6 O27W 90.3(8) . .
O23W Na6 O27W 91.2(9) . .
O3W Na6 O27W 172.2(8) . .
Na9 Na6 O27W 86.0(8) 1_656 .
O21W Na6 Na5 85.5(4) . .
O12W Na6 Na5 88.5(5) . .
O23W Na6 Na5 137.9(4) . .
O3W Na6 Na5 45.3(3) . .
Na9 Na6 Na5 44.9(3) 1_656 .
O27W Na6 Na5 130.6(8) . .
O21W Na6 Na7 129.2(5) . 1_656
O12W Na6 Na7 46.7(4) . 1_656
O23W Na6 Na7 53.7(4) . 1_656
O3W Na6 Na7 58.0(4) . 1_656
Na9 Na6 Na7 127.9(4) 1_656 1_656
O27W Na6 Na7 119.7(9) . 1_656
Na5 Na6 Na7 93.9(3) . 1_656
O25W Na7 O17 124.8(6) 1_454 1_354
O25W Na7 O6 111.6(7) 1_454 1_454
O17 Na7 O6 108.5(6) 1_354 1_454
O25W Na7 O7W 55.8(6) 1_454 1_454
O17 Na7 O7W 156.4(8) 1_354 1_454
O6 Na7 O7W 90.5(5) 1_454 1_454
O25W Na7 Na6 58.8(6) 1_454 1_454
O17 Na7 Na6 88.8(4) 1_354 1_454
O6 Na7 Na6 85.5(4) 1_454 1_454
O7W Na7 Na6 106.9(5) 1_454 1_454
O29 Na8 O18W 106.1(7) 1_354 2_676
O29 Na8 O44 167.6(8) 1_354 2_777
O18W Na8 O44 83.7(5) 2_676 2_777
O29 Na8 O37 107.4(6) 1_354 1_454
O18W Na8 O37 146.4(6) 2_676 1_454
O44 Na8 O37 62.7(4) 2_777 1_454
O29 Na8 Na10 87.8(7) 1_354 2_576
O18W Na8 Na10 58.4(9) 2_676 2_576
O44 Na8 Na10 91.1(7) 2_777 2_576
O37 Na8 Na10 120.3(11) 1_454 2_576
O29 Na8 Na4' 118.1(7) 1_354 2_676
O18W Na8 Na4' 30.6(7) 2_676 2_676
O44 Na8 Na4' 66.9(6) 2_777 2_676
O37 Na8 Na4' 124.3(7) 1_454 2_676
Na10 Na8 Na4' 39.0(8) 2_576 2_676
Na5 Na9 Na6 89.3(4) 1_454 1_454
Na5 Na9 O25 121.4(5) 1_454 1_453
Na6 Na9 O25 122.2(6) 1_454 1_453
Na4' Na10 O22 138.0(15) 1_455 2_777
Na4' Na10 O31 146(2) 1_455 2_777
O22 Na10 O31 61.2(5) 2_777 2_777
Na4' Na10 O18W 43.9(11) 1_455 1_455
O22 Na10 O18W 158.3(18) 2_777 1_455
O31 Na10 O18W 106.5(13) 2_777 1_455
Na4' Na10 O22W 80.0(13) 1_455 2_576
O22 Na10 O22W 102.4(14) 2_777 2_576
O31 Na10 O22W 129.4(15) 2_777 2_576
O18W Na10 O22W 99.1(9) 1_455 2_576
Na4' Na10 O17W 145.4(19) 1_455 2_576
O22 Na10 O17W 58.8(8) 2_777 2_576
O31 Na10 O17W 65.6(7) 2_777 2_576
O18W Na10 O17W 135.6(13) 1_455 2_576
O22W Na10 O17W 65.6(11) 2_576 2_576
Na4' Na10 Na4 23.6(9) 1_455 1_455
O22 Na10 Na4 119.4(11) 2_777 1_455
O31 Na10 Na4 164.0(19) 2_777 1_455
O18W Na10 Na4 67.0(8) 1_455 1_455
O22W Na10 Na4 66.6(8) 2_576 1_455
O17W Na10 Na4 129.6(16) 2_576 1_455
Na4' Na10 Na8 88.0(11) 1_455 2_576
O22 Na10 Na8 133.5(12) 2_777 2_576
O31 Na10 Na8 84.6(8) 2_777 2_576
O18W Na10 Na8 56.1(7) 1_455 2_576
O22W Na10 Na8 74.6(10) 2_576 2_576
O17W Na10 Na8 79.5(11) 2_576 2_576
Na4 Na10 Na8 102.2(8) 1_455 2_576
W1 O2 Ho1 126.7(4) . .
W4 O3 W1 114.7(4) . .
W4 O3 K1 90.9(3) . 2_867
W1 O3 K1 115.0(4) . 2_867
W3 O4 W1 116.4(5) . .
W3 O4 K1 99.5(4) . .
W1 O4 K1 141.0(4) . .
W3 O4 K1 87.7(3) . 2_867
W1 O4 K1 111.5(3) . 2_867
K1 O4 K1 83.3(3) . 2_867
W5 O5 W4 90.9(3) . .
W5 O5 W3 92.4(3) . .
W4 O5 W3 92.2(3) . .
W5 O5 W1 176.4(5) . .
W4 O5 W1 89.7(3) . .
W3 O5 W1 91.2(3) . .
W5 O5 W2 90.0(3) . .
W4 O5 W2 176.6(4) . .
W3 O5 W2 91.0(3) . .
W1 O5 W2 89.1(3) . .
W1 O6 W2 115.2(4) . .
W1 O6 Na7 101.6(4) . 1_656
W2 O6 Na7 104.3(5) . 1_656
W2 O8 Ho1 127.3(4) . .
W5 O9 W2 116.0(4) . .
W3 O10 W2 117.8(4) . .
W3 O11 K1 98.6(4) . .
W3 O12 W5 115.6(5) . .
W3 O13 W4 116.1(4) . .
W3 O13 K1 110.4(4) . 2_867
W4 O13 K1 110.1(4) . 2_867
W4 O14 K2 141.8(5) . 2_868
W4 O15 Ho1 126.0(4) . .
W5 O16 W4 114.6(4) . .
W5 O17 Na7 143.8(6) . 1_756
W5 O18 Ho1 127.5(5) . .
W5 O18 Na4' 123.3(9) . 1_656
Ho1 O18 Na4' 105.7(8) . 1_656
W5 O18 Na4 136.1(5) . 1_656
Ho1 O18 Na4 96.3(4) . 1_656
Na4' O18 Na4 25.3(8) 1_656 1_656
C2 O19 Ho1 119.1(9) . .
C2 O19 Na4 136.3(10) . 1_656
Ho1 O19 Na4 100.5(5) . 1_656
C1 O20 Ho1 119.7(9) . .
C1 O20 Na3 93.6(8) . 1_656
Ho1 O20 Na3 145.7(4) . 1_656
C1 O21 Ho2 120.7(8) . .
C1 O21 Na3 89.5(8) . 1_656
Ho2 O21 Na3 149.7(4) . 1_656
C2 O22 Ho2 119.4(9) . .
C2 O22 Na10 137.2(12) . 2_777
Ho2 O22 Na10 102.7(9) . 2_777
W6 O24 Ho2 127.2(5) . .
W9 O25 W6 114.2(4) . .
W9 O25 Na9 113.7(5) . 1_657
W6 O25 Na9 123.8(5) . 1_657
W8 O26 W7 90.3(3) . .
W8 O26 W10 92.3(3) . .
W7 O26 W10 92.3(3) . .
W8 O26 W9 89.9(3) . .
W7 O26 W9 175.7(4) . .
W10 O26 W9 92.0(3) . .
W8 O26 W6 176.3(4) . .
W7 O26 W6 89.9(3) . .
W10 O26 W6 91.4(3) . .
W9 O26 W6 89.5(3) . .
W10 O27 W6 116.5(4) . .
W7 O28 W6 115.8(5) . .
W7 O29 Na8 133.1(6) . 1_756
W10 O30 W7 115.6(4) . .
W7 O31 Ho2 126.8(5) . .
W7 O31 Na10 128.1(8) . 2_777
Ho2 O31 Na10 104.5(7) . 2_777
W8 O32 W7 115.3(5) . .
W8 O33 K2 146.7(5) . 2_868
W8 O34 Ho2 124.4(5) . .
W10 O35 W8 116.0(5) . .
W10 O35 K2 106.3(4) . .
W8 O35 K2 108.7(5) . .
W9 O36 W8 114.7(5) . .
W9 O36 K2 111.4(4) . .
W8 O36 K2 96.0(4) . .
W9 O37 Ho2 125.5(4) . .
W9 O37 Na8 102.5(4) . 1_656
Ho2 O37 Na8 102.3(4) . 1_656
W10 O39 W9 116.2(4) . .
W10 O39 K2 92.3(4) . .
W9 O39 K2 109.2(4) . .
W10 O40 K1 138.8(5) . 1_556
C4 O41 Ho1 120.5(10) . .
C4 O41 Na4' 134.6(13) . 1_656
Ho1 O41 Na4' 104.9(9) . 1_656
C4 O41 Na4 134.4(10) . 1_656
Ho1 O41 Na4 98.3(4) . 1_656
Na4' O41 Na4 27.1(8) 1_656 1_656
C3 O42 Ho1 122.0(9) . .
C3 O43 Ho2 121.9(9) . 2_878
C4 O44 Ho2 122.4(9) . 2_878
C4 O44 Na8 114.9(9) . 2_777
Ho2 O44 Na8 102.6(4) 2_878 2_777
O20 C1 O21 126.2(13) . .
O20 C1 C2 116.9(12) . .
O21 C1 C2 116.7(11) . .
O20 C1 Na3 61.5(7) . 1_656
O21 C1 Na3 65.3(7) . 1_656
C2 C1 Na3 176.2(8) . 1_656
O19 C2 O22 125.3(14) . .
O19 C2 C1 117.8(11) . .
O22 C2 C1 116.9(12) . .
O42 C3 O43 129.1(14) . .
O42 C3 C4 115.9(13) . .
O43 C3 C4 115.0(12) . .
O44 C4 O41 129.5(14) . .
O44 C4 C3 114.9(11) . .
O41 C4 C3 115.6(13) . .
Na5 O1W K1 90.5(4) . .
Na5 O2W K1 92.8(4) . .
Na5 O3W Na6 89.0(4) . .
Na2 O5W K2 104.3(4) 2_767 .
O7W' O7W Na7 136.1(14) . 1_656
Na3 O8W Na4' 119.1(9) . 1_455
Na3 O8W Na4 93.5(5) . 1_455
Na4' O8W Na4 27.0(8) 1_455 1_455
Na2 O9W Na3 92.4(4) . .
Na1 O13W Na2 91.4(4) . 2_666
Na1 O14W Na5 92.6(4) . .
Na1 O15W Na2 91.6(4) 2_666 .
O28W O16W O16W 85.3(15) 2_777 2_877
Na4' O18W Na8 104.5(14) . 2_676
Na4' O18W Na10 56.1(13) . 1_655
Na8 O18W Na10 65.5(10) 2_676 1_655
Na3 O22W Na10 140.1(10) . 2_576
Na2 O29W Na3 89.7(4) . .
Na5 O30W Na1 87.8(4) . .
Na5 O30W K1 79.3(3) . .
Na1 O30W K1 133.8(4) . .

loop_
_geom_bond_atom_site_label_1
_geom_bond_atom_site_label_2
_geom_bond_distance
_geom_bond_site_symmetry_2
W1 O1 1.729(10) .
W1 O2 1.778(9) .
W1 O6 1.937(8) .
W1 O3 1.937(9) .
W1 O4 2.007(10) .
W1 O5 2.330(9) .
W2 O7 1.721(8) .
W2 O8 1.783(9) .
W2 O9 1.937(9) .
W2 O6 1.942(9) .
W2 O10 1.980(10) .
W2 O5 2.340(8) .
W3 O11 1.703(10) .
W3 O12 1.889(10) .
W3 O13 1.902(8) .
W3 O4 1.902(9) .
W3 O10 1.903(9) .
W3 O5 2.322(9) .
W3 K1 3.673(4) .
W3 K1 3.806(4) 2_867
W4 O14 1.715(9) .
W4 O15 1.772(9) .
W4 O3 1.935(9) .
W4 O16 1.946(9) .
W4 O13 2.016(9) .
W4 O5 2.291(8) .
W4 K1 3.884(4) 2_867
W5 O17 1.719(11) .
W5 O18 1.754(9) .
W5 O9 1.916(9) .
W5 O16 1.924(9) .
W5 O12 2.033(10) .
W5 O5 2.278(9) .
W6 O23 1.712(9) .
W6 O24 1.774(8) .
W6 O28 1.936(10) .
W6 O25 1.964(10) .
W6 O27 2.011(9) .
W6 O26 2.331(9) .
W7 O29 1.748(11) .
W7 O31 1.788(8) .
W7 O28 1.927(10) .
W7 O32 1.942(11) .
W7 O30 2.006(9) .
W7 O26 2.299(9) .
W8 O33 1.713(11) .
W8 O34 1.805(8) .
W8 O32 1.916(11) .
W8 O36 1.947(10) .
W8 O35 2.017(9) .
W8 O26 2.296(9) .
W8 K2 3.839(4) .
W9 O38 1.746(10) .
W9 O37 1.804(8) .
W9 O36 1.923(10) .
W9 O25 1.934(10) .
W9 O39 2.016(8) .
W9 O26 2.317(9) .
W10 O40 1.735(9) .
W10 O27 1.894(10) .
W10 O35 1.900(11) .
W10 O39 1.904(10) .
W10 O30 1.923(10) .
W10 O26 2.310(8) .
W10 K2 3.696(5) .
Ho1 O18 2.329(9) .
Ho1 O8 2.340(8) .
Ho1 O2 2.352(10) .
Ho1 O15 2.361(8) .
Ho1 O42 2.399(9) .
Ho1 O19 2.417(9) .
Ho1 O20 2.425(9) .
Ho1 O41 2.450(10) .
Ho1 Na4' 3.96(4) 1_656
Ho1 Na4 3.970(12) 1_656
Ho2 O31 2.302(9) .
Ho2 O37 2.336(9) .
Ho2 O24 2.343(9) .
Ho2 O34 2.349(10) .
Ho2 O43 2.401(10) 2_878
Ho2 O21 2.403(9) .
Ho2 O44 2.422(9) 2_878
Ho2 O22 2.431(10) .
K1 O40 2.687(10) 1_554
K1 O13 2.699(10) 2_867
K1 O4 2.844(10) .
K1 O2W 2.865(14) .
K1 O1W 2.987(15) .
K1 O11 3.011(12) .
K1 O3 3.338(10) 2_867
K1 O4 3.374(10) 2_867
K1 O30W 3.396(12) .
K1 W3 3.806(4) 2_867
K1 Na5 3.811(8) .
K2 O33 2.624(12) 2_868
K2 O35 2.683(13) .
K2 O4W 2.687(18) .
K2 O14 2.725(10) 2_868
K2 O5W 2.798(11) .
K2 O39 3.095(11) .
K2 O36 3.112(10) .
K2 Na2 4.120(8) 2_767
Na1 O6W 2.374(13) .
Na1 O14W 2.376(14) .
Na1 O10W 2.377(13) .
Na1 O13W 2.411(14) .
Na1 O15W 2.441(12) 2_666
Na1 O30W 2.495(13) .
Na1 Na5 3.442(9) .
Na1 Na2 3.500(9) 2_666
Na2 O26W 2.329(18) .
Na2 O9W 2.381(14) .
Na2 O5W 2.411(13) 2_767
Na2 O15W 2.441(13) .
Na2 O29W 2.447(12) .
Na2 O13W 2.479(14) 2_666
Na2 Na3 3.468(9) .
Na2 Na1 3.500(9) 2_666
Na2 K2 4.120(8) 2_767
Na3 O22W 2.412(18) .
Na3 O9W 2.426(14) .
Na3 O24W 2.426(16) .
Na3 O29W 2.470(14) .
Na3 O8W 2.470(14) .
Na3 O20 2.598(12) 1_454
Na3 O21 2.681(12) 1_454
Na3 C1 2.951(15) 1_454
Na3 Na4 3.833(12) 1_455
Na4 Na4' 1.27(4) .
Na4 O19 2.738(15) 1_454
Na4 O8W 2.785(17) 1_655
Na4 O41 2.790(14) 1_454
Na4 O18 2.972(17) 1_454
Na4 Na10 3.07(3) 1_655
Na4 Na3 3.833(12) 1_655
Na4 Na4 3.93(3) 2_776
Na4 Ho1 3.970(12) 1_454
Na4' O18W 2.09(4) .
Na4' Na10 2.50(5) 1_655
Na4' O41 2.54(4) 1_454
Na4' O8W 2.61(4) 1_655
Na4' O18 2.63(4) 1_454
Na4' Ho1 3.96(4) 1_454
Na4' Na8 3.96(4) 2_676
Na5 O1W 2.341(15) .
Na5 O2W 2.375(13) .
Na5 O14W 2.385(14) .
Na5 Na9 2.399(13) 1_656
Na5 O3W 2.416(14) .
Na5 O30W 2.468(13) .
Na5 Na6 3.398(11) .
Na6 O21W 2.398(18) .
Na6 O12W 2.416(17) .
Na6 O23W 2.417(18) .
Na6 O3W 2.431(13) .
Na6 Na9 2.437(16) 1_656
Na6 O27W 2.45(3) .
Na6 Na7 4.118(16) 1_656
Na7 O25W 2.29(2) 1_454
Na7 O17 2.817(17) 1_354
Na7 O6 2.968(17) 1_454
Na7 O7W 3.02(3) 1_454
Na7 Na6 4.118(16) 1_454
Na8 O29 2.757(17) 1_354
Na8 O18W 2.89(3) 2_676
Na8 O44 2.916(16) 2_777
Na8 O37 2.999(18) 1_454
Na8 Na10 3.17(3) 2_576
Na8 Na4' 3.96(4) 2_676
Na9 Na5 2.399(13) 1_454
Na9 Na6 2.437(16) 1_454
Na9 O25 2.799(14) 1_453
Na10 Na4' 2.50(5) 1_455
Na10 O22 2.91(3) 2_777
Na10 O31 2.96(3) 2_777
Na10 O18W 2.96(4) 1_455
Na10 O22W 3.01(5) 2_576
Na10 O17W 3.02(5) 2_576
Na10 Na4 3.07(3) 1_455
Na10 Na8 3.17(3) 2_576
O3 K1 3.338(10) 2_867
O4 K1 3.374(10) 2_867
O6 Na7 2.968(17) 1_656
O13 K1 2.699(10) 2_867
O14 K2 2.725(10) 2_868
O17 Na7 2.817(17) 1_756
O18 Na4' 2.63(4) 1_656
O18 Na4 2.972(17) 1_656
O19 C2 1.255(15) .
O19 Na4 2.738(15) 1_656
O20 C1 1.245(15) .
O20 Na3 2.598(12) 1_656
O21 C1 1.256(15) .
O21 Na3 2.681(12) 1_656
O22 C2 1.260(16) .
O22 Na10 2.91(3) 2_777
O25 Na9 2.799(14) 1_657
O29 Na8 2.757(17) 1_756
O31 Na10 2.96(3) 2_777
O33 K2 2.624(12) 2_868
O37 Na8 2.999(18) 1_656
O40 K1 2.687(10) 1_556
O41 C4 1.231(16) .
O41 Na4' 2.54(4) 1_656
O41 Na4 2.790(14) 1_656
O42 C3 1.236(17) .
O43 C3 1.255(17) .
O43 Ho2 2.401(9) 2_878
O44 C4 1.223(17) .
O44 Ho2 2.422(9) 2_878
O44 Na8 2.916(16) 2_777
C1 C2 1.501(19) .
C1 Na3 2.951(15) 1_656
C3 C4 1.57(2) .
O5W Na2 2.411(13) 2_767
O7W O7W' 1.80(4) .
O7W Na7 3.02(3) 1_656
O8W Na4' 2.61(4) 1_455
O8W Na4 2.785(17) 1_455
O13W Na2 2.479(14) 2_666
O15W Na1 2.441(12) 2_666
O16W O28W 1.57(2) 2_777
O16W O16W 1.61(3) 2_877
O17W Na10 3.02(5) 2_576
O18W Na8 2.89(3) 2_676
O18W Na10 2.96(4) 1_655
O22W Na10 3.01(5) 2_576
O25W Na7 2.29(2) 1_656
O28W O16W 1.57(2) 2_777
